data_7235367
loop_
_publ_author_name
'Kyprianidou, Eleni J.'
'Lazarides, Theodore'
'Kaziannis, Spyridon'
'Kosmidis, Constantine'
'Itskos, Grigorios'
'Manos, Manolis J.'
'Tasiopoulos, Anastasios J.'

_publ_section_title
;
 Single crystal coordinating solvent exchange as a general method for the
 enhancement of the photoluminescence properties of lanthanide MOFs
;
_journal_issue 15
_journal_name_full 'Journal of Materials Chemistry A'
_journal_page_first 5258
_journal_paper_doi 10.1039/c3ta14489e
_journal_volume 2
_journal_year 2014
_chemical_formula_moiety 'C22 H14 Eu N2 O7'
_chemical_formula_sum 'C22 H14 Eu N2 O7'
_chemical_formula_weight 570.31
_space_group_IT_number 15
_space_group_name_Hall '-C 2yc'
_space_group_name_H-M_alt 'C 1 2/c 1'
_symmetry_cell_setting monoclinic
_symmetry_space_group_name_H-M 'C 1 2/c 1'
_atom_sites_solution_hydrogens geom
_atom_sites_solution_primary direct
_atom_sites_solution_secondary difmap
_audit_creation_method SHELXL-97
_cell_angle_alpha 90.00
_cell_angle_beta 94.204(11)
_cell_angle_gamma 90.00
_cell_formula_units_Z 8
_cell_length_a 29.103(3)
_cell_length_b 13.950(2)
_cell_length_c 14.2309(17)
_cell_measurement_reflns_used 2436
_cell_measurement_temperature 100(2)
_cell_measurement_theta_max 24.9954
_cell_measurement_theta_min 3.0053
_cell_volume 5762.0(12)
_computing_cell_refinement 'CrysAlis RED'
_computing_data_collection 'CrysAlis CCD'
_computing_data_reduction 'CrysAlis RED'
_computing_molecular_graphics
;
 DIAMOND (Brandenburg, 2006)
 MERCURY (Bruno et al. 2002)
;
_computing_publication_material 'WINGX (Farrugia, 1999)'
_computing_structure_refinement 'SHELXL-97 (Sheldrick, 1997)'
_computing_structure_solution 'SHELXL-97 (Sheldrick, 1997)'
_diffrn_ambient_temperature 100(2)
_diffrn_detector_area_resol_mean 10.4223
_diffrn_measured_fraction_theta_full 0.997
_diffrn_measured_fraction_theta_max 0.997
_diffrn_measurement_device_type 'SuperNova, Dual, Cu at zero, Atlas'
_diffrn_measurement_method '\w scans'
_diffrn_radiation_monochromator mirror
_diffrn_radiation_source 'SuperNova (Mo) X-ray Source'
_diffrn_radiation_type MoK\a
_diffrn_radiation_wavelength 0.71073
_diffrn_reflns_av_R_equivalents 0.0613
_diffrn_reflns_av_sigmaI/netI 0.0818
_diffrn_reflns_limit_h_max 34
_diffrn_reflns_limit_h_min -34
_diffrn_reflns_limit_k_max 13
_diffrn_reflns_limit_k_min -16
_diffrn_reflns_limit_l_max 16
_diffrn_reflns_limit_l_min -13
_diffrn_reflns_number 11915
_diffrn_reflns_theta_full 25.00
_diffrn_reflns_theta_max 25.00
_diffrn_reflns_theta_min 3.01
_exptl_absorpt_coefficient_mu 2.211
_exptl_absorpt_correction_T_max 1.00000
_exptl_absorpt_correction_T_min 0.59250
_exptl_absorpt_correction_type multi-scan
_exptl_absorpt_process_details 'Empirical absorption correction (CrysAlis RED, Oxford Diffraction)'
_exptl_crystal_colour colorless
_exptl_crystal_density_diffrn 1.315
_exptl_crystal_density_method 'not measured'
_exptl_crystal_description plate
_exptl_crystal_F_000 2232
_exptl_crystal_size_max 0.10
_exptl_crystal_size_mid 0.06
_exptl_crystal_size_min 0.04
_refine_diff_density_max 2.807
_refine_diff_density_min -4.909
_refine_diff_density_rms 0.204
_refine_ls_extinction_method none
_refine_ls_goodness_of_fit_ref 1.126
_refine_ls_hydrogen_treatment mixed
_refine_ls_matrix_type full
_refine_ls_number_parameters 292
_refine_ls_number_reflns 5065
_refine_ls_number_restraints 59
_refine_ls_restrained_S_all 1.125
_refine_ls_R_factor_all 0.1013
_refine_ls_R_factor_gt 0.0756
_refine_ls_shift/su_max 0.001
_refine_ls_shift/su_mean 0.000
_refine_ls_structure_factor_coef Fsqd
_refine_ls_weighting_details 'calc w=1/[\s^2^(Fo^2^)+(0.1246P)^2^+0.0000P] where P=(Fo^2^+2Fc^2^)/3'
_refine_ls_weighting_scheme calc
_refine_ls_wR_factor_gt 0.2056
_refine_ls_wR_factor_ref 0.2230
_reflns_number_gt 3411
_reflns_number_total 5065
_reflns_threshold_expression >2sigma(I)
_cod_data_source_file c3ta14489e2.cif
_cod_data_source_block UCY-8-2hmp
_cod_depositor_comments
;
The following automatic conversions were performed:

data item '_symmetry_cell_setting' value 'Monoclinic' was changed to
'monoclinic' in accordance with the
/home/saulius/struct/COD-crude-data/automatic-downloads/DataCite-retrospective/RSC/depositions/lib/dictionaries/cif_core.dic
dictionary named 'cif_core.dic' version 2.4.2 last updated on
2011-04-26.

Automatic conversion script
Id: cif_fix_values 6909 2019-04-08 15:41:33Z antanas 
;
_cod_original_cell_volume 5762.2(12)
_cod_original_sg_symbol_H-M 'C 2/c'
_cod_database_code 7235367

loop_
_symmetry_equiv_pos_as_xyz
'x, y, z'
'-x, y, -z+1/2'
'x+1/2, y+1/2, z'
'-x+1/2, y+1/2, -z+1/2'
'-x, -y, -z'
'x, -y, z-1/2'
'-x+1/2, -y+1/2, -z'
'x+1/2, -y+1/2, z-1/2'

loop_
_atom_site_label
_atom_site_type_symbol
_atom_site_fract_x
_atom_site_fract_y
_atom_site_fract_z
_atom_site_U_iso_or_equiv
_atom_site_adp_type
_atom_site_occupancy
_atom_site_symmetry_multiplicity
_atom_site_calc_flag
_atom_site_refinement_flags
C1 C 0.3998(4) 0.2417(9) 0.9668(8) 0.046(3) Uani 1 1 d .
C2 C 0.4441(4) 0.2112(10) 0.9278(9) 0.059(4) Uani 1 1 d .
C3 C 0.4575(4) 0.1146(11) 0.9304(10) 0.077(5) Uani 1 1 d .
H3 H 0.4380 0.0676 0.9513 0.092 Uiso 1 1 calc R
C4 C 0.4994(4) 0.0903(11) 0.5989(11) 0.084(5) Uani 1 1 d .
H4 H 0.4904 0.0264 0.5965 0.101 Uiso 1 1 calc R
C5 C 0.4700(4) 0.1570(10) 0.6311(9) 0.056(3) Uani 1 1 d .
C6 C 0.5152(4) 0.2508(11) 0.8625(11) 0.077(4) Uani 1 1 d .
H6 H 0.5342 0.2967 0.8381 0.093 Uiso 1 1 calc R
C7 C 0.4716(4) 0.2792(10) 0.8920(11) 0.068(4) Uani 1 1 d .
H7 H 0.4620 0.3427 0.8870 0.082 Uiso 1 1 calc R
C8 C 0.4240(4) 0.1394(11) 0.6596(10) 0.063(4) Uani 1 1 d D
C9 C 0.2459(3) 0.4109(8) 0.9115(8) 0.046(3) Uani 1 1 d .
C10 C 0.2160(4) 0.4776(9) 0.8551(8) 0.051(3) Uani 1 1 d .
C11 C 0.2660(4) 0.0389(8) 0.7120(9) 0.055(3) Uani 1 1 d .
H11 H 0.2347 0.0363 0.7214 0.066 Uiso 1 1 calc R
C12 C 0.2938(4) 0.1024(9) 0.7639(8) 0.051(3) Uani 1 1 d .
C13 C 0.3421(3) 0.1066(9) 0.7501(8) 0.055(3) Uani 1 1 d .
H13 H 0.3614 0.1470 0.7868 0.067 Uiso 1 1 calc R
C14 C 0.3593(4) 0.0497(9) 0.6815(10) 0.062(4) Uani 1 1 d .
C15 C 0.3311(4) -0.0177(9) 0.6315(8) 0.053(3) Uani 1 1 d .
H15 H 0.3438 -0.0593 0.5894 0.063 Uiso 1 1 calc R
C16 C 0.2763(4) 0.1657(9) 0.8393(9) 0.047(3) Uani 1 1 d .
C17 C 0.3402(4) 0.5412(9) 1.0792(12) 0.110(5) Uani 1 1 d DU
H17 H 0.3311 0.5496 1.0157 0.132 Uiso 1 1 calc R
C18 C 0.3462(5) 0.6221(13) 1.1359(11) 0.124(5) Uani 1 1 d DU
H18 H 0.3415 0.6829 1.1101 0.149 Uiso 1 1 calc R
C19 C 0.3593(4) 0.6118(11) 1.2310(11) 0.102(4) Uani 1 1 d DU
H19 H 0.3631 0.6652 1.2700 0.122 Uiso 1 1 calc R
C20 C 0.3667(4) 0.5203(9) 1.2668(10) 0.092(4) Uani 1 1 d DU
H20 H 0.3758 0.5101 1.3300 0.110 Uiso 1 1 calc R
C21 C 0.3598(3) 0.4445(9) 1.2041(7) 0.080(4) Uani 1 1 d DU
C22 C 0.3609(7) 0.3461(8) 1.2457(9) 0.110(5) Uani 1 1 d DU
H22A H 0.3886 0.3385 1.2873 0.132 Uiso 1 1 calc R
H22B H 0.3345 0.3375 1.2828 0.132 Uiso 1 1 calc R
N1 N 0.4063(3) 0.0547(9) 0.6584(8) 0.072(4) Uani 1 1 d .
N2 N 0.3469(3) 0.4510(8) 1.1117(7) 0.065(3) Uani 1 1 d D
O1 O 0.3760(3) 0.1797(6) 1.0075(6) 0.064(3) Uani 1 1 d .
O2 O 0.3870(2) 0.3281(6) 0.9566(5) 0.0442(18) Uani 1 1 d .
O3 O 0.2882(2) 0.4299(5) 0.9234(6) 0.051(2) Uani 1 1 d .
O4 O 0.2702(2) 0.1603(5) 1.0511(5) 0.0419(17) Uani 1 1 d .
O5 O 0.3023(2) 0.2271(6) 0.8754(5) 0.0471(19) Uani 1 1 d .
O6 O 0.2349(3) 0.1489(6) 0.8569(6) 0.061(2) Uani 1 1 d .
O7 O 0.3600(4) 0.2745(7) 1.1723(6) 0.080(3) Uani 1 1 d DU
H16 H 0.402(4) 0.191(7) 0.671(11) 0.096 Uiso 1 1 d D
Eu1 Eu 0.313795(15) 0.30007(4) 1.02528(3) 0.0365(2) Uani 1 1 d .

loop_
_atom_site_aniso_label
_atom_site_aniso_U_11
_atom_site_aniso_U_22
_atom_site_aniso_U_33
_atom_site_aniso_U_23
_atom_site_aniso_U_13
_atom_site_aniso_U_12
C1 0.042(6) 0.056(7) 0.044(6) 0.015(6) 0.026(5) 0.019(6)
C2 0.033(6) 0.093(11) 0.054(7) 0.014(7) 0.025(5) 0.009(7)
C3 0.030(6) 0.102(11) 0.102(11) 0.057(9) 0.037(7) 0.026(7)
C4 0.054(8) 0.086(10) 0.118(12) -0.042(10) 0.049(8) -0.026(8)
C5 0.023(5) 0.067(8) 0.081(9) -0.024(7) 0.021(6) -0.023(6)
C6 0.042(7) 0.083(10) 0.112(12) 0.017(9) 0.047(8) 0.009(8)
C7 0.045(7) 0.068(9) 0.097(11) 0.011(8) 0.038(7) 0.019(7)
C8 0.031(6) 0.082(10) 0.078(9) -0.022(8) 0.029(6) -0.014(7)
C9 0.024(5) 0.056(7) 0.059(7) 0.002(6) 0.019(5) 0.010(5)
C10 0.041(6) 0.057(7) 0.059(7) 0.014(6) 0.026(5) 0.011(6)
C11 0.030(5) 0.066(8) 0.072(8) -0.013(7) 0.024(5) -0.019(6)
C12 0.043(6) 0.059(7) 0.056(7) -0.019(6) 0.031(5) -0.013(6)
C13 0.033(6) 0.065(8) 0.072(8) -0.031(7) 0.036(5) -0.028(6)
C14 0.038(6) 0.063(8) 0.089(9) -0.031(7) 0.040(6) -0.018(6)
C15 0.039(6) 0.060(8) 0.063(7) -0.024(6) 0.028(6) -0.009(6)
C16 0.028(6) 0.053(7) 0.061(7) -0.013(6) 0.024(5) -0.001(5)
C17 0.114(7) 0.106(7) 0.110(6) -0.001(4) 0.007(5) -0.005(5)
C18 0.131(7) 0.119(7) 0.121(6) -0.002(4) 0.001(5) -0.002(5)
C19 0.102(6) 0.100(5) 0.105(5) -0.005(4) 0.011(5) 0.001(5)
C20 0.089(6) 0.097(5) 0.090(5) -0.013(4) 0.012(4) -0.003(5)
C21 0.071(5) 0.092(5) 0.078(5) -0.006(4) 0.010(4) -0.003(4)
C22 0.112(7) 0.107(5) 0.110(6) -0.004(4) 0.009(5) 0.001(5)
N1 0.036(5) 0.094(9) 0.090(8) -0.052(7) 0.035(5) -0.024(6)
N2 0.046(6) 0.074(8) 0.077(8) -0.014(6) 0.020(5) -0.011(6)
O1 0.045(5) 0.073(6) 0.078(6) 0.028(5) 0.037(5) 0.025(4)
O2 0.018(3) 0.059(5) 0.058(5) -0.006(4) 0.019(3) -0.002(3)
O3 0.031(4) 0.059(5) 0.067(5) 0.010(4) 0.020(4) 0.007(4)
O4 0.032(4) 0.038(4) 0.058(5) 0.019(4) 0.019(3) -0.003(3)
O5 0.030(4) 0.063(5) 0.050(4) -0.010(4) 0.020(3) -0.011(4)
O6 0.042(4) 0.074(6) 0.072(6) -0.030(5) 0.039(4) -0.023(4)
O7 0.089(7) 0.096(6) 0.050(5) 0.016(5) -0.026(5) 0.005(6)
Eu1 0.0226(3) 0.0470(4) 0.0418(4) -0.0008(2) 0.0158(2) 0.0009(2)

loop_
_atom_type_symbol
_atom_type_description
_atom_type_scat_dispersion_real
_atom_type_scat_dispersion_imag
_atom_type_scat_source
C C 0.0033 0.0016 'International Tables Vol C Tables 4.2.6.8 and 6.1.1.4'
H H 0.0000 0.0000 'International Tables Vol C Tables 4.2.6.8 and 6.1.1.4'
N N 0.0061 0.0033 'International Tables Vol C Tables 4.2.6.8 and 6.1.1.4'
O O 0.0106 0.0060 'International Tables Vol C Tables 4.2.6.8 and 6.1.1.4'
Eu Eu -0.1578 3.6682 'International Tables Vol C Tables 4.2.6.8 and 6.1.1.4'

loop_
_geom_angle_atom_site_label_1
_geom_angle_atom_site_label_2
_geom_angle_atom_site_label_3
_geom_angle
_geom_angle_site_symmetry_1
_geom_angle_site_symmetry_3
O2 C1 O1 122.2(9) . .
O2 C1 C2 118.8(10) . .
O1 C1 C2 119.1(11) . .
O2 C1 Eu1 59.8(5) . .
O1 C1 Eu1 62.4(5) . .
C2 C1 Eu1 175.6(8) . .
C7 C2 C3 120.5(10) . .
C7 C2 C1 118.9(12) . .
C3 C2 C1 120.5(11) . .
C4 C3 C2 118.8(12) 2_656 .
C4 C3 H3 120.6 2_656 .
C2 C3 H3 120.6 . .
C5 C4 C3 122.4(13) . 2_656
C5 C4 H4 118.8 . .
C3 C4 H4 118.8 2_656 .
C4 C5 C6 117.8(10) . 2_656
C4 C5 C8 126.4(12) . .
C6 C5 C8 115.7(12) 2_656 .
C5 C6 C7 121.8(12) 2_656 .
C5 C6 H6 119.1 2_656 .
C7 C6 H6 119.1 . .
C2 C7 C6 118.5(12) . .
C2 C7 H7 120.8 . .
C6 C7 H7 120.8 . .
N1 C8 C5 121.9(12) . .
N1 C8 H16 114(8) . .
C5 C8 H16 124(8) . .
O4 C9 O3 120.6(10) 7_557 .
O4 C9 C10 121.1(9) 7_557 .
O3 C9 C10 118.3(10) . .
O4 C9 Eu1 66.1(6) 7_557 .
O3 C9 Eu1 54.4(6) . .
C10 C9 Eu1 172.3(8) . .
C15 C10 C11 118.7(10) 4_556 4_556
C15 C10 C9 120.0(10) 4_556 .
C11 C10 C9 121.2(9) 4_556 .
C12 C11 C10 121.3(10) . 4_546
C12 C11 H11 119.3 . .
C10 C11 H11 119.3 4_546 .
C11 C12 C13 119.7(10) . .
C11 C12 C16 122.8(9) . .
C13 C12 C16 117.4(10) . .
C14 C13 C12 119.0(10) . .
C14 C13 H13 120.5 . .
C12 C13 H13 120.5 . .
C13 C14 C15 120.9(9) . .
C13 C14 N1 122.6(11) . .
C15 C14 N1 116.5(10) . .
C10 C15 C14 120.2(10) 4_546 .
C10 C15 H15 119.9 4_546 .
C14 C15 H15 119.9 . .
O5 C16 O6 127.5(10) . .
O5 C16 C12 118.3(9) . .
O6 C16 C12 114.1(10) . .
N2 C17 C18 123.3(17) . .
N2 C17 H17 118.4 . .
C18 C17 H17 118.4 . .
C19 C18 C17 119.7(19) . .
C19 C18 H18 120.1 . .
C17 C18 H18 120.1 . .
C20 C19 C18 118.6(17) . .
C20 C19 H19 120.7 . .
C18 C19 H19 120.7 . .
C19 C20 C21 117.1(15) . .
C19 C20 H20 121.4 . .
C21 C20 H20 121.4 . .
N2 C21 C20 126.4(13) . .
N2 C21 C22 116.5(11) . .
C20 C21 C22 116.6(10) . .
O7 C22 C21 110.4(11) . .
O7 C22 H22A 109.6 . .
C21 C22 H22A 109.6 . .
O7 C22 H22B 109.6 . .
C21 C22 H22B 109.6 . .
H22A C22 H22B 108.1 . .
C8 N1 C14 115.4(10) . .
C21 N2 C17 114.9(13) . .
C21 N2 Eu1 118.5(8) . .
C17 N2 Eu1 123.8(9) . .
C1 O1 Eu1 90.7(6) . .
C1 O2 Eu1 93.5(6) . .
C9 O3 Eu1 100.3(7) . .
C9 O4 Eu1 162.3(8) 7_557 .
C9 O4 Eu1 88.7(6) 7_557 7_557
Eu1 O4 Eu1 104.6(3) . 7_557
C16 O5 Eu1 135.9(7) . .
C16 O6 Eu1 134.9(8) . 7_557
C22 O7 Eu1 120.1(9) . .
O5 Eu1 O4 75.2(3) . .
O5 Eu1 O6 135.3(3) . 7_557
O4 Eu1 O6 77.5(3) . 7_557
O5 Eu1 O3 76.3(3) . .
O4 Eu1 O3 124.6(3) . .
O6 Eu1 O3 91.4(3) 7_557 .
O5 Eu1 O7 138.3(3) . .
O4 Eu1 O7 90.9(3) . .
O6 Eu1 O7 76.0(3) 7_557 .
O3 Eu1 O7 139.2(3) . .
O5 Eu1 O2 77.2(2) . .
O4 Eu1 O2 133.4(2) . .
O6 Eu1 O2 144.7(3) 7_557 .
O3 Eu1 O2 83.0(2) . .
O7 Eu1 O2 85.6(3) . .
O5 Eu1 O1 71.0(3) . .
O4 Eu1 O1 82.1(3) . .
O6 Eu1 O1 138.2(3) 7_557 .
O3 Eu1 O1 129.9(2) . .
O7 Eu1 O1 68.2(3) . .
O2 Eu1 O1 53.6(3) . .
O5 Eu1 N2 143.3(3) . .
O4 Eu1 N2 141.3(3) . .
O6 Eu1 N2 69.0(3) 7_557 .
O3 Eu1 N2 76.2(3) . .
O7 Eu1 N2 63.0(3) . .
O2 Eu1 N2 75.8(3) . .
O1 Eu1 N2 110.4(3) . .
O5 Eu1 O4 69.9(2) . 7_557
O4 Eu1 O4 75.4(3) . 7_557
O6 Eu1 O4 69.5(3) 7_557 7_557
O3 Eu1 O4 50.4(2) . 7_557
O7 Eu1 O4 144.8(3) . 7_557
O2 Eu1 O4 127.3(2) . 7_557
O1 Eu1 O4 138.6(3) . 7_557
N2 Eu1 O4 108.9(3) . 7_557
O5 Eu1 C1 71.3(3) . .
O4 Eu1 C1 107.8(3) . .
O6 Eu1 C1 151.9(3) 7_557 .
O3 Eu1 C1 106.4(3) . .
O7 Eu1 C1 76.3(3) . .
O2 Eu1 C1 26.7(3) . .
O1 Eu1 C1 26.9(3) . .
N2 Eu1 C1 93.9(3) . .
O4 Eu1 C1 138.5(3) 7_557 .
O5 Eu1 C9 71.4(3) . .
O4 Eu1 C9 100.0(3) . .
O6 Eu1 C9 79.5(3) 7_557 .
O3 Eu1 C9 25.2(3) . .
O7 Eu1 C9 150.3(3) . .
O2 Eu1 C9 105.7(3) . .
O1 Eu1 C9 140.4(3) . .
N2 Eu1 C9 92.6(3) . .
O4 Eu1 C9 25.1(2) 7_557 .
C1 Eu1 C9 124.9(3) . .
O5 Eu1 Eu1 67.53(16) . 7_557
O4 Eu1 Eu1 40.25(17) . 7_557
O6 Eu1 Eu1 68.71(19) 7_557 7_557
O3 Eu1 Eu1 84.94(17) . 7_557
O7 Eu1 Eu1 123.7(3) . 7_557
O2 Eu1 Eu1 144.46(18) . 7_557
O1 Eu1 Eu1 114.8(2) . 7_557
N2 Eu1 Eu1 132.88(19) . 7_557
O4 Eu1 Eu1 35.14(15) 7_557 7_557
C1 Eu1 Eu1 133.0(3) . 7_557
C9 Eu1 Eu1 59.9(2) . 7_557

loop_
_geom_bond_atom_site_label_1
_geom_bond_atom_site_label_2
_geom_bond_distance
_geom_bond_site_symmetry_2
C1 O2 1.267(14) .
C1 O1 1.274(13) .
C1 C2 1.501(14) .
C1 Eu1 2.816(10) .
C2 C7 1.363(17) .
C2 C3 1.403(18) .
C3 C4 1.391(16) 2_656
C3 H3 0.9300 .
C4 C5 1.367(17) .
C4 C3 1.391(16) 2_656
C4 H4 0.9300 .
C5 C6 1.379(19) 2_656
C5 C8 1.447(14) .
C6 C5 1.379(19) 2_656
C6 C7 1.423(15) .
C6 H6 0.9300 .
C7 H7 0.9300 .
C8 N1 1.290(16) .
C8 H16 1.00(2) .
C9 O4 1.235(12) 7_557
C9 O3 1.260(12) .
C9 C10 1.471(15) .
C9 Eu1 2.908(11) .
C10 C15 1.400(14) 4_556
C10 C11 1.411(15) 4_556
C11 C12 1.377(15) .
C11 C10 1.411(15) 4_546
C11 H11 0.9300 .
C12 C13 1.433(14) .
C12 C16 1.507(14) .
C13 C14 1.380(15) .
C13 H13 0.9300 .
C14 C15 1.407(16) .
C14 N1 1.431(13) .
C15 C10 1.400(14) 4_546
C15 H15 0.9300 .
C16 O5 1.231(13) .
C16 O6 1.269(12) .
C17 N2 1.350(5) .
C17 C18 1.392(5) .
C17 H17 0.9300 .
C18 C19 1.387(5) .
C18 H18 0.9300 .
C19 C20 1.385(5) .
C19 H19 0.9300 .
C20 C21 1.388(5) .
C20 H20 0.9300 .
C21 N2 1.345(5) .
C21 C22 1.494(5) .
C22 O7 1.445(5) .
C22 H22A 0.9700 .
C22 H22B 0.9700 .
N2 Eu1 2.588(10) .
O1 Eu1 2.496(8) .
O2 Eu1 2.439(6) .
O3 Eu1 2.404(8) .
O4 C9 1.235(13) 7_557
O4 Eu1 2.369(7) .
O4 Eu1 2.660(7) 7_557
O5 Eu1 2.364(8) .
O6 Eu1 2.382(7) 7_557
O7 Eu1 2.429(8) .
Eu1 O6 2.382(7) 7_557
Eu1 O4 2.660(7) 7_557
Eu1 Eu1 3.9831(10) 7_557

loop_
_platon_squeeze_void_nr
_platon_squeeze_void_average_x
_platon_squeeze_void_average_y
_platon_squeeze_void_average_z
_platon_squeeze_void_volume
_platon_squeeze_void_count_electrons
_platon_squeeze_void_content
1 0.004 -0.008 0.004 2368 543 ' '
